data_2011367
loop_
_publ_author_name
'Filippou, Alexander, C.'
'Portius, Peter'
'Philippopoulos, Athanassios, I.'
'Kociok-K\"ohn, Gabriele'
'Ziemer, Burkhard'

_publ_section_title
;Pentane and tetrahydrofuran solvates of
 <i>trans</i>-dichlorobis[1,2-ethanediylbis(diphenylphosphine)-<i>P</i>,<i>P</i>']molybdenum(II)
;
_journal_issue 9
_journal_name_full 'Acta Crystallographica Section C'
_journal_page_first e378
_journal_page_last e379
_journal_paper_doi 10.1107/S010827010001060X
_journal_volume 56
_journal_year 2000
_chemical_formula_iupac '[Mo Cl2 (C26 H24 P2)2], 2C4 H8 O'
_chemical_formula_moiety 'C52 H48 Cl2 Mo P4, 2C4 H8 O'
_chemical_formula_sum 'C60 H64 Cl2 Mo O2 P4'
_chemical_formula_weight 1107.83
_chemical_name_systematic
;
 trans-Dichlorobis[1,2-ethandiylbis[diphenylphosphane]-P,P']molybdenum
;
_space_group_IT_number 14
_symmetry_cell_setting monoclinic
_symmetry_space_group_name_Hall '-P 2ybc'
_symmetry_space_group_name_H-M 'P 1 21/c 1'
_audit_creation_method SHELXL97
_cell_angle_alpha 90.00
_cell_angle_beta 96.093(11)
_cell_angle_gamma 90.00
_cell_formula_units_Z 2
_cell_length_a 11.3197(11)
_cell_length_b 13.4052(14)
_cell_length_c 17.455(2)
_cell_measurement_reflns_used 26
_cell_measurement_temperature 180(2)
_cell_measurement_theta_max 16.4
_cell_measurement_theta_min 13.5
_cell_volume 2633.7(5)
_computing_cell_refinement STADI4-1.06
_computing_data_collection 'STADI4-1.06 (Stoe & Cie, 1997)'
_computing_data_reduction 'XRED-1.07 (Stoe & Cie, 1997)'
_computing_molecular_graphics 'XSTEP-2.18 (Stoe & Cie, 1997)'
_computing_publication_material SHELXL97
_computing_structure_refinement 'SHELXL97 (Sheldrick, 1997)'
_computing_structure_solution 'SHELXS97 (Sheldrick, 1990)'
_diffrn_ambient_temperature 180(2)
_diffrn_measured_fraction_theta_full .998
_diffrn_measured_fraction_theta_max .998
_diffrn_measurement_device 'Stoe Stadi-4'
_diffrn_measurement_method '2\q/\w scans, ratio = 1.0, width (\w) = 1.2-1.68\%'
_diffrn_radiation_monochromator 'planar graphite'
_diffrn_radiation_source 'fine-focus sealed X-ray tube'
_diffrn_radiation_type MoK\a
_diffrn_radiation_wavelength .71073
_diffrn_reflns_av_R_equivalents .032
_diffrn_reflns_av_sigmaI/netI .0254
_diffrn_reflns_limit_h_max 13
_diffrn_reflns_limit_h_min -13
_diffrn_reflns_limit_k_max 15
_diffrn_reflns_limit_k_min 0
_diffrn_reflns_limit_l_max 20
_diffrn_reflns_limit_l_min -20
_diffrn_reflns_number 6801
_diffrn_reflns_theta_full 24.97
_diffrn_reflns_theta_max 24.97
_diffrn_reflns_theta_min 1.81
_diffrn_standards_decay_% 8.6
_diffrn_standards_interval_time 120
_diffrn_standards_number 3
_exptl_absorpt_coefficient_mu .516
_exptl_absorpt_correction_T_max .869
_exptl_absorpt_correction_T_min .683
_exptl_absorpt_correction_type '\y scan'
_exptl_absorpt_process_details '(North et al., 1968)'
_exptl_crystal_colour brown
_exptl_crystal_density_diffrn 1.397
_exptl_crystal_density_meas ?
_exptl_crystal_density_method none
_exptl_crystal_description block
_exptl_crystal_F_000 1152
_exptl_crystal_size_max .80
_exptl_crystal_size_mid .54
_exptl_crystal_size_min .28
_refine_diff_density_max .80
_refine_diff_density_min -.85
_refine_ls_extinction_method none
_refine_ls_goodness_of_fit_ref 1.068
_refine_ls_hydrogen_treatment noref
_refine_ls_matrix_type full
_refine_ls_number_parameters 313
_refine_ls_number_reflns 4617
_refine_ls_number_restraints 1
_refine_ls_restrained_S_all 1.071
_refine_ls_R_factor_all .039
_refine_ls_R_factor_gt .033
_refine_ls_shift/su_max .009
_refine_ls_shift/su_mean .001
_refine_ls_structure_factor_coef Fsqd
_refine_ls_weighting_details 'calc w = 1/[\s^2^(Fo^2^)+(0.0565P)^2^+1.2270P] where P = (Fo^2^+2Fc^2^)/3'
_refine_ls_weighting_scheme calc
_refine_ls_wR_factor_ref .094
_reflns_number_gt 4065
_reflns_number_total 4617
_reflns_threshold_expression I>2\s(I)
_cod_data_source_file qd0007.cif
_cod_data_source_block IIIb
_cod_depositor_comments
;
The following automatic conversions were performed:
'_symmetry_cell_setting' value 'Monoclinic' changed to 'monoclinic'
according to '/home/saulius/struct/CIF-dictionaries/cif_core.dic'
dictionary named 'cif_core.dic' version 2.4.1 from 2010-06-29.

Automatic conversion script
Id: cif_fix_enum 1527 2010-12-29 10:47:43Z saulius 

The following automatic conversions were performed:

'_symmetry_cell_setting' value 'Monoclinic' changed to 'monoclinic'
according to /home/saulius/struct/CIF-dictionaries/cif_core.dic
dictionary named 'cif_core.dic' version 2.4.1 from 2010-06-29.

Automatic conversion script
Id: cif_fix_values 1715 2011-07-08 13:25:40Z adriana 

The following automatic conversions were performed:

'_exptl_crystal_density_meas' value 'not measured' was changed to '?'
- the value is perceived as not measured.

Automatic conversion script
Id: cif_fix_values 3008 2015-01-20 13:52:24Z robertas 
;
_cod_original_cell_volume 2633.7(4)
_cod_original_sg_symbol_H-M 'P 21/c'
_cod_database_code 2011367
_cod_database_fobs_code 2011367

loop_
_symmetry_equiv_pos_as_xyz
'x, y, z'
'-x, y+1/2, -z+1/2'
'-x, -y, -z'
'x, -y-1/2, z-1/2'

loop_
_atom_site_label
_atom_site_fract_x
_atom_site_fract_y
_atom_site_fract_z
_atom_site_U_iso_or_equiv
_atom_site_adp_type
_atom_site_calc_flag
_atom_site_refinement_flags
_atom_site_occupancy
_atom_site_disorder_assembly
_atom_site_disorder_group
_atom_site_type_symbol
C1 -.2744(2) -.09477(17) -.10487(14) .0253(5) Uani d . 1 . . C
C2 -.3390(2) -.05496(19) -.17043(15) .0316(6) Uani d . 1 . . C
H2 -.2998 -.0389 -.2143 .038 Uiso calc R 1 . . H
C3 -.4607(2) -.0387(2) -.17162(18) .0422(7) Uani d . 1 . . C
H3 -.5040 -.0109 -.2162 .051 Uiso calc R 1 . . H
C4 -.5185(2) -.0625(2) -.10882(19) .0436(7) Uani d . 1 . . C
H4 -.6013 -.0505 -.1097 .052 Uiso calc R 1 . . H
C5 -.4558(2) -.1042(2) -.04412(18) .0388(7) Uani d . 1 . . C
H5 -.4963 -.1229 -.0013 .047 Uiso calc R 1 . . H
C6 -.3340(2) -.11877(19) -.04172(15) .0303(5) Uani d . 1 . . C
H6 -.2911 -.1453 .0034 .036 Uiso calc R 1 . . H
C7 -.0943(2) -.24637(18) -.09879(13) .0255(5) Uani d . 1 . . C
C8 -.1893(2) -.31124(19) -.11594(16) .0337(6) Uani d . 1 . . C
H8 -.2671 -.2854 -.1285 .040 Uiso calc R 1 . . H
C9 -.1708(3) -.4140(2) -.11482(18) .0420(7) Uani d . 1 . . C
H9 -.2361 -.4579 -.1264 .050 Uiso calc R 1 . . H
C10 -.0582(3) -.4523(2) -.09695(17) .0398(7) Uani d . 1 . . C
H10 -.0460 -.5224 -.0959 .048 Uiso calc R 1 . . H
C11 .0361(3) -.3890(2) -.08070(17) .0403(7) Uani d . 1 . . C
H11 .1138 -.4155 -.0690 .048 Uiso calc R 1 . . H
C12 .0190(2) -.28608(19) -.08119(16) .0335(6) Uani d . 1 . . C
H12 .0849 -.2428 -.0695 .040 Uiso calc R 1 . . H
C13 -.0666(2) -.07568(18) -.19102(13) .0259(5) Uani d . 1 . . C
H13A .0133 -.1039 -.1953 .031 Uiso calc R 1 . . H
H13B -.1222 -.1062 -.2320 .031 Uiso calc R 1 . . H
C14 .1449(2) -.20764(18) .13228(14) .0281(5) Uani d . 1 . . C
C15 .2447(2) -.2041(2) .09352(17) .0395(6) Uani d . 1 . . C
H15 .2501 -.1559 .0542 .047 Uiso calc R 1 . . H
C16 .3383(3) -.2712(3) .11179(18) .0490(8) Uani d . 1 . . C
H16 .4069 -.2682 .0849 .059 Uiso calc R 1 . . H
C17 .3311(3) -.3417(2) .16882(19) .0458(7) Uani d . 1 . . C
H17 .3938 -.3881 .1803 .055 Uiso calc R 1 . . H
C18 .2332(3) -.3447(2) .20896(19) .0441(7) Uani d . 1 . . C
H18 .2289 -.3922 .2490 .053 Uiso calc R 1 . . H
C19 .1403(2) -.2781(2) .19089(17) .0382(6) Uani d . 1 . . C
H19 .0728 -.2806 .2188 .046 Uiso calc R 1 . . H
C20 -.1049(2) -.18610(18) .13252(14) .0259(5) Uani d . 1 . . C
C21 -.1917(2) -.1512(2) .17613(16) .0381(6) Uani d . 1 . . C
H21 -.1808 -.0892 .2022 .046 Uiso calc R 1 . . H
C22 -.2945(3) -.2062(3) .18209(19) .0514(8) Uani d . 1 . . C
H22 -.3538 -.1811 .2116 .062 Uiso calc R 1 . . H
C23 -.3107(3) -.2973(3) .14507(19) .0503(8) Uani d . 1 . . C
H23 -.3805 -.3350 .1498 .060 Uiso calc R 1 . . H
C24 -.2256(3) -.3330(2) .10151(18) .0432(7) Uani d . 1 . . C
H24 -.2369 -.3953 .0758 .052 Uiso calc R 1 . . H
C25 -.1231(2) -.27803(19) .09508(15) .0315(6) Uani d . 1 . . C
H25 -.0646 -.3031 .0649 .038 Uiso calc R 1 . . H
C26 .0625(2) -.03727(19) .20475(14) .0310(6) Uani d . 1 . . C
H26A .0021 -.0513 .2404 .037 Uiso calc R 1 . . H
H26B .1405 -.0590 .2304 .037 Uiso calc R 1 . . H
C27 .5564(3) .3270(3) .1901(2) .0569(9) Uani d . 1 . . C
H27A .5165 .2612 .1885 .068 Uiso calc R 1 . . H
H27B .5889 .3411 .2439 .068 Uiso calc R 1 . . H
C28 .6540(3) .3272(3) .1384(2) .0693(11) Uani d . 1 . . C
H28A .7291 .3518 .1662 .083 Uiso calc R 1 . . H
H28B .6672 .2593 .1187 .083 Uiso calc R 1 . . H
C29 .6129(4) .3936(5) .0761(3) .108(2) Uani d D 1 . . C
H29A .6649 .4531 .0769 .129 Uiso calc R 1 . . H
H29B .6151 .3593 .0260 .129 Uiso calc R 1 . . H
C30 .4928(4) .4234(4) .0856(2) .0745(12) Uani d D 1 . . C
H30A .4819 .4955 .0744 .089 Uiso calc R 1 . . H
H30B .4356 .3855 .0499 .089 Uiso calc R 1 . . H
P1 -.11330(5) -.11024(4) -.09633(3) .02144(15) Uani d . 1 . . P
P2 .02695(5) -.11315(4) .11497(3) .02242(15) Uani d . 1 . . P
Mo .0000 .0000 .0000 .01831(10) Uani d S 1 . . Mo
O .4741(2) .4033(2) .16214(13) .0627(7) Uani d . 1 . . O
Cl -.17261(5) .05089(4) .06254(3) .02631(15) Uani d . 1 . . Cl

loop_
_atom_site_aniso_label
_atom_site_aniso_U_11
_atom_site_aniso_U_22
_atom_site_aniso_U_33
_atom_site_aniso_U_12
_atom_site_aniso_U_13
_atom_site_aniso_U_23
C1 .0237(11) .0177(11) .0342(13) -.0022(9) .0012(10) -.0084(10)
C2 .0322(13) .0280(13) .0332(13) .0002(11) -.0024(11) -.0040(11)
C3 .0307(14) .0390(16) .0536(18) .0033(12) -.0111(13) -.0068(14)
C4 .0228(13) .0403(16) .067(2) .0010(11) .0009(13) -.0145(15)
C5 .0321(14) .0354(15) .0509(17) -.0061(11) .0132(12) -.0138(13)
C6 .0284(13) .0265(13) .0361(14) -.0036(10) .0036(11) -.0064(11)
C7 .0317(12) .0195(12) .0252(12) .0014(10) .0027(10) -.0013(9)
C8 .0344(14) .0232(13) .0423(15) -.0004(11) -.0014(11) -.0047(11)
C9 .0460(16) .0234(14) .0563(18) -.0063(12) .0042(14) -.0059(12)
C10 .0567(18) .0181(13) .0458(16) .0049(12) .0105(13) .0017(12)
C11 .0389(15) .0295(14) .0525(17) .0116(12) .0046(13) .0028(13)
C12 .0324(13) .0238(13) .0441(15) .0014(11) .0033(11) -.0019(11)
C13 .0277(12) .0254(12) .0246(12) .0007(10) .0033(9) -.0032(10)
C14 .0289(12) .0217(12) .0322(13) -.0007(10) -.0032(10) .0023(10)
C15 .0374(14) .0411(16) .0398(15) .0092(12) .0039(12) .0103(13)
C16 .0390(16) .058(2) .0500(18) .0185(14) .0037(14) .0065(15)
C17 .0408(16) .0334(15) .0598(19) .0128(13) -.0107(14) .0026(14)
C18 .0457(17) .0247(14) .0584(19) -.0030(12) -.0112(14) .0162(13)
C19 .0349(14) .0302(14) .0489(16) -.0023(11) .0011(12) .0158(12)
C20 .0258(12) .0241(12) .0274(12) -.0006(10) .0004(10) .0088(10)
C21 .0382(15) .0376(15) .0401(15) .0009(12) .0114(12) .0069(12)
C22 .0347(15) .064(2) .058(2) .0063(15) .0178(14) .0200(17)
C23 .0309(15) .058(2) .061(2) -.0148(14) -.0021(14) .0254(17)
C24 .0397(15) .0377(16) .0499(17) -.0141(13) -.0069(13) .0107(14)
C25 .0328(13) .0272(13) .0338(13) -.0027(10) .0001(11) .0064(11)
C26 .0421(14) .0270(13) .0233(12) -.0049(11) .0007(11) .0024(10)
C27 .064(2) .052(2) .055(2) .0090(16) .0099(17) .0110(16)
C28 .054(2) .077(3) .079(3) .0112(19) .0151(19) .019(2)
C29 .096(4) .138(5) .097(4) .046(3) .048(3) .057(4)
C30 .078(3) .091(3) .055(2) .022(2) .0090(19) .018(2)
P1 .0224(3) .0172(3) .0245(3) .0002(2) .0016(2) -.0027(2)
P2 .0245(3) .0185(3) .0242(3) -.0010(2) .0024(2) .0022(2)
Mo .01917(16) .01492(16) .02092(16) -.00038(10) .00245(11) -.00078(10)
O .0626(15) .0755(17) .0507(14) .0217(13) .0086(11) .0092(12)
Cl .0232(3) .0258(3) .0307(3) .0019(2) .0063(2) -.0016(2)

loop_
_atom_type_symbol
_atom_type_description
_atom_type_scat_dispersion_real
_atom_type_scat_dispersion_imag
_atom_type_scat_source
C C .0033 .0016 'International Tables Vol C Tables 4.2.6.8 and 6.1.1.4'
H H .0000 .0000 'International Tables Vol C Tables 4.2.6.8 and 6.1.1.4'
P P .1023 .0942 'International Tables Vol C Tables 4.2.6.8 and 6.1.1.4'
Mo Mo -1.6832 .6857 'International Tables Vol C Tables 4.2.6.8 and 6.1.1.4'
O O .0106 .0060 'International Tables Vol C Tables 4.2.6.8 and 6.1.1.4'
Cl Cl .1484 .1585 'International Tables Vol C Tables 4.2.6.8 and 6.1.1.4'

loop_
_geom_angle_atom_site_label_1
_geom_angle_atom_site_label_2
_geom_angle_atom_site_label_3
_geom_angle_site_symmetry_1
_geom_angle_site_symmetry_3
_geom_angle
C6 C1 C2 . . 118.8(2)
C6 C1 P1 . . 118.28(19)
C2 C1 P1 . . 122.83(19)
C3 C2 C1 . . 120.2(3)
C4 C3 C2 . . 120.4(3)
C3 C4 C5 . . 119.9(3)
C4 C5 C6 . . 120.1(3)
C5 C6 C1 . . 120.5(3)
C8 C7 C12 . . 118.8(2)
C8 C7 P1 . . 122.40(19)
C12 C7 P1 . . 118.80(19)
C7 C8 C9 . . 120.2(2)
C10 C9 C8 . . 120.4(3)
C11 C10 C9 . . 119.8(2)
C10 C11 C12 . . 120.5(3)
C7 C12 C11 . . 120.3(2)
C26 C13 P1 3 . 113.79(16)
C15 C14 C19 . . 118.6(2)
C15 C14 P2 . . 120.9(2)
C19 C14 P2 . . 120.2(2)
C14 C15 C16 . . 120.4(3)
C17 C16 C15 . . 120.2(3)
C18 C17 C16 . . 120.0(3)
C17 C18 C19 . . 119.8(3)
C18 C19 C14 . . 121.0(3)
C21 C20 C25 . . 118.4(2)
C21 C20 P2 . . 123.2(2)
C25 C20 P2 . . 118.23(19)
C20 C21 C22 . . 120.7(3)
C23 C22 C21 . . 120.2(3)
C24 C23 C22 . . 120.0(3)
C23 C24 C25 . . 120.0(3)
C24 C25 C20 . . 120.8(3)
C13 C26 P2 3 . 114.33(16)
O C27 C28 . . 106.7(3)
C29 C28 C27 . . 104.8(3)
C30 C29 C28 . . 108.5(4)
O C30 C29 . . 107.2(3)
C1 P1 C7 . . 103.25(11)
C1 P1 C13 . . 106.06(11)
C7 P1 C13 . . 100.53(11)
C1 P1 Mo . . 115.23(8)
C7 P1 Mo . . 123.49(8)
C13 P1 Mo . . 106.24(8)
C20 P2 C14 . . 101.18(11)
C20 P2 C26 . . 104.80(11)
C14 P2 C26 . . 98.54(12)
C20 P2 Mo . . 115.05(7)
C14 P2 Mo . . 124.87(8)
C26 P2 Mo . . 109.73(8)
Cl Mo Cl . 3 180.00(2)
Cl Mo P1 . . 95.093(19)
Cl Mo P1 3 . 84.907(19)
Cl Mo P1 . 3 84.907(19)
Cl Mo P1 3 3 95.093(19)
P1 Mo P1 . 3 180.00(3)
Cl Mo P2 . . 81.136(19)
Cl Mo P2 3 . 98.864(19)
P1 Mo P2 . . 101.048(19)
P1 Mo P2 3 . 78.952(19)
Cl Mo P2 . 3 98.864(19)
Cl Mo P2 3 3 81.136(19)
P1 Mo P2 . 3 78.952(19)
P1 Mo P2 3 3 101.048(19)
P2 Mo P2 . 3 180.00(3)
C30 O C27 . . 107.6(3)

loop_
_geom_bond_atom_site_label_1
_geom_bond_atom_site_label_2
_geom_bond_site_symmetry_2
_geom_bond_distance
_geom_bond_publ_flag
C1 C6 . 1.390(4) ?
C1 C2 . 1.397(4) ?
C1 P1 . 1.825(2) ?
C2 C3 . 1.393(4) ?
C3 C4 . 1.372(4) ?
C4 C5 . 1.386(4) ?
C5 C6 . 1.389(4) ?
C7 C8 . 1.391(3) ?
C7 C12 . 1.392(4) ?
C7 P1 . 1.838(2) ?
C8 C9 . 1.393(4) ?
C9 C10 . 1.379(4) ?
C10 C11 . 1.369(4) ?
C11 C12 . 1.393(4) ?
C13 C26 3 1.534(3) ?
C13 P1 . 1.847(2) ?
C14 C15 . 1.379(4) ?
C14 C19 . 1.398(4) ?
C14 P2 . 1.842(2) ?
C15 C16 . 1.400(4) ?
C16 C17 . 1.381(4) ?
C17 C18 . 1.373(5) ?
C18 C19 . 1.389(4) ?
C20 C21 . 1.387(4) ?
C20 C25 . 1.400(4) ?
C20 P2 . 1.837(2) ?
C21 C22 . 1.390(4) ?
C22 C23 . 1.385(5) ?
C23 C24 . 1.375(5) ?
C24 C25 . 1.389(4) ?
C26 C13 3 1.534(3) ?
C26 P2 . 1.876(3) ?
C27 O . 1.435(4) ?
C27 C28 . 1.499(5) ?
C28 C29 . 1.444(6) ?
C29 C30 . 1.443(6) ?
C30 O . 1.402(4) ?
P1 Mo . 2.4896(6) ?
P2 Mo . 2.5082(6) ?
Mo Cl . 2.4346(5) ?
Mo Cl 3 2.4346(5) ?
Mo P1 3 2.4896(6) ?
Mo P2 3 2.5082(6) ?

loop_
_geom_torsion_atom_site_label_1
_geom_torsion_atom_site_label_2
_geom_torsion_atom_site_label_3
_geom_torsion_atom_site_label_4
_geom_torsion_site_symmetry_1
_geom_torsion_site_symmetry_4
_geom_torsion
C6 C1 C2 C3 . . .8(4)
P1 C1 C2 C3 . . -175.6(2)
C1 C2 C3 C4 . . -.7(4)
C2 C3 C4 C5 . . -.8(4)
C3 C4 C5 C6 . . 2.2(4)
C4 C5 C6 C1 . . -2.1(4)
C2 C1 C6 C5 . . .6(4)
P1 C1 C6 C5 . . 177.2(2)
C12 C7 C8 C9 . . .5(4)
P1 C7 C8 C9 . . -178.1(2)
C7 C8 C9 C10 . . -.2(4)
C8 C9 C10 C11 . . -.4(5)
C9 C10 C11 C12 . . .8(5)
C8 C7 C12 C11 . . -.2(4)
P1 C7 C12 C11 . . 178.5(2)
C10 C11 C12 C7 . . -.5(4)
C19 C14 C15 C16 . . 1.2(4)
P2 C14 C15 C16 . . 174.6(2)
C14 C15 C16 C17 . . .1(5)
C15 C16 C17 C18 . . -1.5(5)
C16 C17 C18 C19 . . 1.4(5)
C17 C18 C19 C14 . . -.1(4)
C15 C14 C19 C18 . . -1.2(4)
P2 C14 C19 C18 . . -174.7(2)
C25 C20 C21 C22 . . -.3(4)
P2 C20 C21 C22 . . 174.5(2)
C20 C21 C22 C23 . . .8(4)
C21 C22 C23 C24 . . -.8(5)
C22 C23 C24 C25 . . .4(4)
C23 C24 C25 C20 . . .0(4)
C21 C20 C25 C24 . . -.1(4)
P2 C20 C25 C24 . . -175.1(2)
O C27 C28 C29 . . -8.6(5)
C27 C28 C29 C30 . . -5.5(6)
C28 C29 C30 O . . 18.1(7)
C6 C1 P1 C7 . . 72.9(2)
C2 C1 P1 C7 . . -110.6(2)
C6 C1 P1 C13 . . 178.16(19)
C2 C1 P1 C13 . . -5.4(2)
C6 C1 P1 Mo . . -64.6(2)
C2 C1 P1 Mo . . 111.85(19)
C8 C7 P1 C1 . . 8.7(2)
C12 C7 P1 C1 . . -169.8(2)
C8 C7 P1 C13 . . -100.7(2)
C12 C7 P1 C13 . . 80.7(2)
C8 C7 P1 Mo . . 141.62(19)
C12 C7 P1 Mo . . -36.9(2)
C26 C13 P1 C1 3 . 77.51(19)
C26 C13 P1 C7 3 . -175.26(18)
C26 C13 P1 Mo 3 . -45.57(18)
C21 C20 P2 C14 . . 134.9(2)
C25 C20 P2 C14 . . -50.3(2)
C21 C20 P2 C26 . . 32.8(2)
C25 C20 P2 C26 . . -152.34(19)
C21 C20 P2 Mo . . -87.8(2)
C25 C20 P2 Mo . . 87.07(19)
C15 C14 P2 C20 . . 149.3(2)
C19 C14 P2 C20 . . -37.5(2)
C15 C14 P2 C26 . . -103.7(2)
C19 C14 P2 C26 . . 69.6(2)
C15 C14 P2 Mo . . 17.7(3)
C19 C14 P2 Mo . . -169.04(18)
C13 C26 P2 C20 3 . -123.38(18)
C13 C26 P2 C14 3 . 132.59(19)
C13 C26 P2 Mo 3 . .7(2)
C1 P1 Mo Cl . . 13.75(9)
C7 P1 Mo Cl . . -114.24(10)
C13 P1 Mo Cl . . 130.87(8)
C1 P1 Mo Cl . 3 -166.25(9)
C7 P1 Mo Cl . 3 65.76(10)
C13 P1 Mo Cl . 3 -49.13(8)
C1 P1 Mo P1 . 3 -87.11(9)
C7 P1 Mo P1 . 3 144.89(10)
C13 P1 Mo P1 . 3 30.00(8)
C1 P1 Mo P2 . . 95.69(9)
C7 P1 Mo P2 . . -32.30(10)
C13 P1 Mo P2 . . -147.19(8)
C1 P1 Mo P2 . 3 -84.31(9)
C7 P1 Mo P2 . 3 147.70(10)
C13 P1 Mo P2 . 3 32.81(8)
C20 P2 Mo Cl . . 50.85(9)
C14 P2 Mo Cl . . 176.75(10)
C26 P2 Mo Cl . . -67.00(9)
C20 P2 Mo Cl . 3 -129.15(9)
C14 P2 Mo Cl . 3 -3.25(10)
C26 P2 Mo Cl . 3 113.00(9)
C20 P2 Mo P1 . . -42.65(9)
C14 P2 Mo P1 . . 83.25(10)
C26 P2 Mo P1 . . -160.50(9)
C20 P2 Mo P1 . 3 137.35(9)
C14 P2 Mo P1 . 3 -96.75(10)
C26 P2 Mo P1 . 3 19.50(9)
C20 P2 Mo P2 . 3 179.12(9)
C14 P2 Mo P2 . 3 -54.98(10)
C26 P2 Mo P2 . 3 61.27(9)
C29 C30 O C27 . . -23.6(5)
C28 C27 O C30 . . 20.0(4)
